data_2107263
loop_
_publ_author_name
'Lindgren, O.'

_publ_section_title
;
 Cerium(IV) oxide sulphate hydrate, a new refinement
;
_journal_name_full 'Acta Crystallographica B (24,1968-38,1982)'
_journal_page_first 3347
_journal_page_last 3348
_journal_volume 32
_journal_year 1976
_chemical_formula_sum 'Ce H2 O6 S'
_chemical_name_systematic 'Ce O (S O4) (H2 O)'
_space_group_IT_number 19
_symmetry_space_group_name_Hall 'P 2ac 2ab'
_symmetry_space_group_name_H-M 'P 21 21 21'
_cell_angle_alpha 90
_cell_angle_beta 90
_cell_angle_gamma 90
_cell_formula_units_Z 4
_cell_length_a 11.987
_cell_length_b 8.272
_cell_length_c 4.331
_cell_volume 429.447
_citation_journal_id_ASTM ACBCAR
_cod_data_source_file Lindgren_ACBCAR_1976_1496.cif
_cod_data_source_block H2Ce1O6S1
_cod_original_cell_volume 429.4467
_cod_original_formula_sum 'H2 Ce1 O6 S1'
_cod_database_code 2107263

loop_
_symmetry_equiv_pos_as_xyz
x,y,z
-x+1/2,-y,z+1/2
x+1/2,-y+1/2,-z
-x,y+1/2,-z+1/2

loop_
_atom_site_label
_atom_site_type_symbol
_atom_site_fract_x
_atom_site_fract_y
_atom_site_fract_z
_atom_site_occupancy
_atom_site_U_iso_or_equiv
S1 S+6 0.47011 0.20358 0.34427 1 0.0
O2 O-2 0.3652 0.2454 0.183 1 0.0
O6 O-2 0.2267 0.0892 0.6685 1 0.0
O4 O-2 -0.0016 0.1677 0.4358 1 0.0
O1 O-2 0.457 0.0483 0.5117 1 0.0
O3 O-2 0.0623 0.3152 0.8772 1 0.0
Ce1 Ce+4 0.17885 0.13712 0.17002 1 0.0
O5 O-2 0.1885 0.4421 0.2991 1 0.0
